data_4084442
loop_
_publ_author_name
'Athukorala Arachchige, Kasun S.'
'Diamond, Louise M.'
'Knight, Fergus R.'
'Lechner, Marie-Luise'
'Slawin, Alexandra M. Z.'
'Woollins, J. Derek'

_publ_section_title
;
 Synthetic, Structural, and Spectroscopic Studies of Sterically Crowded
 Tin--Chalcogen Acenaphthenes
;
_journal_issue 21
_journal_name_full Organometallics
_journal_page_first 6089
_journal_paper_doi 10.1021/om500755w
_journal_volume 33
_journal_year 2014
_chemical_formula_moiety 'C43 H40 Cl2 O S2 Sn'
_chemical_formula_sum 'C43 H40 Cl2 O S2 Sn'
_chemical_formula_weight 826.50
_space_group_IT_number 14
_symmetry_cell_setting monoclinic
_symmetry_Int_Tables_number 14
_symmetry_space_group_name_Hall '-P 2ybc'
_symmetry_space_group_name_H-M 'P 1 21/c 1'
_atom_sites_solution_hydrogens geom
_atom_sites_solution_primary direct
_atom_sites_solution_secondary difmap
_cell_angle_alpha 90.0000
_cell_angle_beta 101.996(8)
_cell_angle_gamma 90.0000
_cell_formula_units_Z 4
_cell_length_a 10.0908(17)
_cell_length_b 17.466(3)
_cell_length_c 21.113(4)
_cell_measurement_reflns_used 5126
_cell_measurement_temperature 125
_cell_measurement_theta_max 27.60
_cell_measurement_theta_min 2.00
_cell_volume 3639.8(11)
_computing_cell_refinement 'CrystalClear-SM Expert 2.1 b32'
_computing_data_collection 'CrystalClear-SM Expert 2.1 b32 (Rigaku, 2014)'
_computing_data_reduction 'CrystalClear-SM Expert 2.1 b32'
_computing_molecular_graphics 'CrystalStructure 4.1'
_computing_publication_material 'CrystalStructure 4.1 (Rigaku, 2014)'
_computing_structure_refinement 'SHELXL-2013 (Sheldrick, 2013)'
_computing_structure_solution 'DIRDIF99-PATTY (Gould, et al., 1999)'
_diffrn_ambient_temperature 125
_diffrn_detector_area_resol_mean 13.653
_diffrn_measured_fraction_theta_full 1.000
_diffrn_measured_fraction_theta_max 0.993
_diffrn_measurement_device_type 'Rigaku SCX mini'
_diffrn_measurement_method \w
_diffrn_radiation_type 'Mo K\a'
_diffrn_radiation_wavelength 0.71075
_diffrn_reflns_av_R_equivalents 0.1225
_diffrn_reflns_Laue_measured_fraction_full 1.000
_diffrn_reflns_Laue_measured_fraction_max 0.993
_diffrn_reflns_limit_h_max 12
_diffrn_reflns_limit_h_min -12
_diffrn_reflns_limit_k_max 21
_diffrn_reflns_limit_k_min -21
_diffrn_reflns_limit_l_max 25
_diffrn_reflns_limit_l_min -25
_diffrn_reflns_number 31498
_diffrn_reflns_point_group_measured_fraction_full 1.000
_diffrn_reflns_point_group_measured_fraction_max 0.993
_diffrn_reflns_theta_full 25.242
_diffrn_reflns_theta_max 25.439
_diffrn_reflns_theta_min 1.527
_diffrn_standards_number 0
_exptl_absorpt_coefficient_mu 0.998
_exptl_absorpt_correction_T_max 0.980
_exptl_absorpt_correction_T_min 0.819
_exptl_absorpt_correction_type multi-scan
_exptl_absorpt_process_details 'REQAB (Rigaku, 1998)'
_exptl_crystal_colour colorless
_exptl_crystal_density_diffrn 1.508
_exptl_crystal_density_method 'not measured'
_exptl_crystal_description platelet
_exptl_crystal_F_000 1688.00
_exptl_crystal_size_max 0.210
_exptl_crystal_size_mid 0.130
_exptl_crystal_size_min 0.020
_refine_diff_density_max 1.56
_refine_diff_density_min -0.67
_refine_ls_extinction_method none
_refine_ls_goodness_of_fit_ref 0.897
_refine_ls_hydrogen_treatment constr
_refine_ls_number_parameters 442
_refine_ls_number_reflns 6680
_refine_ls_number_restraints 0
_refine_ls_R_factor_all 0.1114
_refine_ls_R_factor_gt 0.0542
_refine_ls_shift/su_max 0.000
_refine_ls_structure_factor_coef Fsqd
_refine_ls_weighting_details 'w = 1/[\s^2^(Fo^2^)+(0.0718P)^2^+25.9433P] where P=(Fo^2^+2Fc^2^)/3'
_refine_ls_weighting_scheme calc
_refine_ls_wR_factor_gt 0.1192
_refine_ls_wR_factor_ref 0.1574
_reflns_number_gt 4194
_reflns_number_total 6680
_reflns_threshold_expression F^2^>2.0\s(F^2^)
_cod_data_source_file om500755w_si_002.cif
_cod_data_source_block 10
_cod_depositor_comments 'Adding full bibliography for 4084433--4084444.cif.'
_cod_database_code 4084442
_shelxl_res_file
;
TITL ML22
CELL  0.71075 10.09080 17.46600 21.11300 90.00000 101.99600 90.00000
ZERR  4 0.00170 0.00300 0.00400 0.00000 0.00800 0.00000
LATT 1
SYMM    -X, .50+Y, .50-Z
SFAC C H O S SN CL
UNIT 172 160 4 8 4 8
L.S. 20
FMAP 2
PLAN -5
WPDB -2
HTAB
BOND $H
CONF
LIST 4
TEMP -148.0
ACTA
SIZE 0.210 0.130 0.020
WGHT    0.071800   25.943300
FVAR       0.08877
SN1   5    0.187835    0.159107    0.249278    11.00000    0.01869    0.02134 =
         0.02540    0.00236    0.00497    0.00211
CL1   6    0.018883    0.063305    0.209864    11.00000    0.02499    0.02884 =
         0.04435    0.00133    0.00271   -0.00454
CL2   6    0.152910    0.168589    0.358961    11.00000    0.02757    0.03926 =
         0.02745    0.00460    0.00940    0.00577
S1    4    0.239305    0.159358    0.117392    11.00000    0.02015    0.02149 =
         0.02822   -0.00045    0.00465    0.00191
S21   4    0.408337    0.274521    0.277798    11.00000    0.02484    0.02152 =
         0.02605    0.00041    0.00397    0.00106
O41   3    0.175453    0.613684    0.632263    11.00000    0.07655    0.05848 =
         0.06557   -0.01454    0.02139   -0.01368
C1    1    0.078513    0.257716    0.206628    11.00000    0.02081    0.01890 =
         0.02204    0.00260   -0.00007   -0.00183
C2    1    0.005406    0.299222    0.242399    11.00000    0.02271    0.03003 =
         0.02679    0.00479    0.01045    0.00604
AFIX  43
H2    2    0.009260    0.284461    0.286052    11.00000   -1.20000
AFIX   0
C3    1   -0.075321    0.362724    0.217894    11.00000    0.02229    0.03298 =
         0.03470   -0.00328    0.00717   -0.00050
AFIX  43
H3    2   -0.123557    0.390532    0.244517    11.00000   -1.20000
AFIX   0
C4    1   -0.082391    0.383306    0.154597    11.00000    0.01811    0.02152 =
         0.03857    0.00251    0.00183   -0.00334
C5    1   -0.007338    0.342210    0.117218    11.00000    0.01218    0.02936 =
         0.02559   -0.00019    0.00340    0.00002
C6    1   -0.021361    0.371272    0.053848    11.00000    0.02787    0.02687 =
         0.02539    0.00252    0.00385   -0.00310
C7    1    0.049779    0.338765    0.012304    11.00000    0.03346    0.03891 =
         0.02822    0.00792    0.00287   -0.00237
AFIX  43
H7    2    0.043174    0.358474   -0.030176    11.00000   -1.20000
AFIX   0
C8    1    0.133292    0.275203    0.034054    11.00000    0.03110    0.03387 =
         0.02951    0.00713    0.00619   -0.00065
AFIX  43
H8    2    0.181979    0.251945    0.005181    11.00000   -1.20000
AFIX   0
C9    1    0.146944    0.245482    0.095828    11.00000    0.01999    0.02421 =
         0.02699   -0.00352   -0.00076    0.00260
C10   1    0.075490    0.278557    0.140761    11.00000    0.01131    0.02553 =
         0.02494   -0.00254   -0.00069   -0.00024
C11   1   -0.160033    0.445640    0.113219    11.00000    0.02125    0.02315 =
         0.04306    0.00812    0.00386    0.00724
AFIX  23
H11A  2   -0.132484    0.496739    0.131636    11.00000   -1.20000
H11B  2   -0.258705    0.439393    0.110056    11.00000   -1.20000
AFIX   0
C12   1   -0.123561    0.436408    0.045630    11.00000    0.02957    0.03204 =
         0.03309    0.00839   -0.00127    0.00840
AFIX  23
H12A  2   -0.205061    0.423532    0.012365    11.00000   -1.20000
H12B  2   -0.083386    0.484144    0.032695    11.00000   -1.20000
AFIX   0
C13   1    0.414162    0.184612    0.127408    11.00000    0.02423    0.03018 =
         0.01916   -0.00411    0.01170   -0.00324
C14   1    0.505759    0.123612    0.139350    11.00000    0.02633    0.02353 =
         0.03001    0.00077    0.00516    0.00056
AFIX  43
H14   2    0.473454    0.072717    0.141020    11.00000   -1.20000
AFIX   0
C15   1    0.642592    0.137378    0.148667    11.00000    0.02657    0.04465 =
         0.03680    0.00121    0.00625    0.00577
AFIX  43
H15   2    0.705310    0.096273    0.157829    11.00000   -1.20000
AFIX   0
C16   1    0.688516    0.211937    0.144579    11.00000    0.02928    0.04860 =
         0.04045   -0.00681    0.01164   -0.00019
AFIX  43
H16   2    0.782820    0.221355    0.149448    11.00000   -1.20000
AFIX   0
C17   1    0.598784    0.272246    0.133553    11.00000    0.02956    0.03889 =
         0.03869   -0.00872    0.00391   -0.00810
AFIX  43
H17   2    0.631515    0.323014    0.131642    11.00000   -1.20000
AFIX   0
C18   1    0.460485    0.259003    0.125216    11.00000    0.03001    0.02623 =
         0.03117    0.00135    0.00672    0.00057
AFIX  43
H18   2    0.398359    0.300530    0.118089    11.00000   -1.20000
AFIX   0
C21   1    0.366481    0.090618    0.270100    11.00000    0.01149    0.03378 =
         0.02455   -0.00294    0.00109    0.00735
C22   1    0.354102    0.013160    0.264118    11.00000    0.02369    0.02749 =
         0.03033    0.00481    0.00585    0.00445
AFIX  43
H22   2    0.266606   -0.007437    0.247610    11.00000   -1.20000
AFIX   0
C23   1    0.464996   -0.038969    0.281214    11.00000    0.03757    0.02071 =
         0.02677    0.00067    0.01055    0.00421
AFIX  43
H23   2    0.452034   -0.092662    0.276067    11.00000   -1.20000
AFIX   0
C24   1    0.590591   -0.008730    0.305279    11.00000    0.02388    0.02947 =
         0.02112    0.00606    0.00820    0.00869
C25   1    0.605431    0.071042    0.308906    11.00000    0.01883    0.02315 =
         0.02127    0.00410    0.00243    0.00615
C26   1    0.740989    0.093582    0.331816    11.00000    0.03147    0.03319 =
         0.02478    0.00970    0.01021    0.00620
C27   1    0.773350    0.169578    0.336367    11.00000    0.01688    0.04555 =
         0.03774   -0.00488    0.00168   -0.00383
AFIX  43
H27   2    0.864695    0.185493    0.350701    11.00000   -1.20000
AFIX   0
C28   1    0.668704    0.224060    0.319400    11.00000    0.02692    0.03423 =
         0.03330   -0.00295    0.00491   -0.00424
AFIX  43
H28   2    0.691233    0.276939    0.321961    11.00000   -1.20000
AFIX   0
C29   1    0.535276    0.203142    0.299294    11.00000    0.02974    0.02289 =
         0.02375    0.00490    0.01167    0.00141
C30   1    0.497062    0.124171    0.292350    11.00000    0.02268    0.02571 =
         0.01559    0.00678    0.00645    0.00530
C31   1    0.725846   -0.045302    0.331608    11.00000    0.02918    0.04059 =
         0.02800    0.00192    0.00382    0.01089
AFIX  23
H31A  2    0.750480   -0.081195    0.299639    11.00000   -1.20000
H31B  2    0.724141   -0.073668    0.372027    11.00000   -1.20000
AFIX   0
C32   1    0.828073    0.022437    0.344956    11.00000    0.02777    0.03998 =
         0.03272    0.00797    0.00820    0.00782
AFIX  23
H32A  2    0.879099    0.021564    0.390388    11.00000   -1.20000
H32B  2    0.893127    0.020040    0.315784    11.00000   -1.20000
AFIX   0
C33   1    0.398163    0.318762    0.353279    11.00000    0.03399    0.02543 =
         0.02837    0.00186    0.00464   -0.00306
C34   1    0.320192    0.384746    0.348479    11.00000    0.05351    0.03102 =
         0.03467    0.00561    0.01044    0.01264
AFIX  43
H34   2    0.274473    0.403301    0.307438    11.00000   -1.20000
AFIX   0
C35   1    0.310347    0.423256    0.405164    11.00000    0.07781    0.03860 =
         0.03646    0.00095    0.02812    0.01889
AFIX  43
H35   2    0.256516    0.468195    0.402857    11.00000   -1.20000
AFIX   0
C36   1    0.378192    0.396571    0.464537    11.00000    0.07526    0.04459 =
         0.02825   -0.00703    0.01918    0.00347
AFIX  43
H36   2    0.373452    0.423871    0.502921    11.00000   -1.20000
AFIX   0
C37   1    0.452949    0.330074    0.467938    11.00000    0.07036    0.04499 =
         0.02344    0.00348    0.01417    0.01007
AFIX  43
H37   2    0.498513    0.311316    0.508935    11.00000   -1.20000
AFIX   0
C38   1    0.462367    0.290538    0.412660    11.00000    0.04481    0.03374 =
         0.03830    0.00728    0.01317    0.00940
AFIX  43
H38   2    0.512656    0.244240    0.415433    11.00000   -1.20000
AFIX   0
C42   1    0.254949    0.564854    0.601457    11.00000    0.07080    0.04810 =
         0.07203   -0.00835   -0.00061    0.01714
AFIX  23
H42A  2    0.249130    0.511537    0.616560    11.00000   -1.20000
H42B  2    0.351018    0.581054    0.612398    11.00000   -1.20000
AFIX   0
C43   1    0.204010    0.569053    0.530963    11.00000    0.11266    0.11425 =
         0.07357   -0.01411    0.01471    0.03245
AFIX  23
H43A  2    0.275230    0.587376    0.508706    11.00000   -1.20000
H43B  2    0.170974    0.518535    0.513065    11.00000   -1.20000
AFIX   0
C44   1    0.097063    0.622153    0.524739    11.00000    0.27390    0.27812 =
         0.10616   -0.06469   -0.06871    0.22830
AFIX  23
H44A  2    0.018927    0.604269    0.491571    11.00000   -1.20000
H44B  2    0.126471    0.672401    0.510874    11.00000   -1.20000
AFIX   0
C45   1    0.058326    0.629667    0.585876    11.00000    0.05896    0.18306 =
         0.15806   -0.10297   -0.00906    0.03408
AFIX  23
H45A  2    0.025911    0.682222    0.591537    11.00000   -1.20000
H45B  2   -0.014640    0.592973    0.589288    11.00000   -1.20000
AFIX   0
C46   1    0.563325    0.561245   -0.005021    11.00000    0.10863    0.45449 =
         0.08182    0.16276    0.05487    0.13361
C47   1    0.504497    0.538193    0.048798    11.00000    0.04578    0.09382 =
         0.03295   -0.00557   -0.00083    0.01161
C48   1    0.483999    0.446867    0.056571    11.00000    0.07927    0.11914 =
         0.09911   -0.04068    0.02889   -0.02565
HKLF 4
 
REM  ML22
REM R1 =  0.0542 for    4194 Fo > 4sig(Fo)  and  0.1114 for all    6680 data
REM    442 parameters refined using      0 restraints
 
END  
     
WGHT      0.0473      9.2348 

REM Instructions for potential hydrogen bonds
EQIV $1 -x+1, -y+1, -z+1
HTAB C28 O41_$1
EQIV $2 x, -y+1/2, z+1/2
HTAB C42 S1_$2

REM Highest difference peak  1.561,  deepest hole -0.668,  1-sigma level  0.133
Q1    1   0.8139  0.0235  0.2505  11.00000  0.05    1.56
Q2    1   0.4379  0.1596  0.2505  11.00000  0.05    1.25
Q3    1   0.6135  0.6579  0.1125  11.00000  0.05    0.96
Q4    1   0.5973  0.5456  0.0872  11.00000  0.05    0.75
Q5    1  -0.0202  0.1165  0.2870  11.00000  0.05    0.74
;

loop_
_symmetry_equiv_pos_site_id
_symmetry_equiv_pos_as_xyz
1 +X,+Y,+Z
2 -X,1/2+Y,1/2-Z
3 -X,-Y,-Z
4 +X,1/2-Y,1/2+Z

loop_
_atom_site_label
_atom_site_type_symbol
_atom_site_fract_x
_atom_site_fract_y
_atom_site_fract_z
_atom_site_U_iso_or_equiv
_atom_site_adp_type
_atom_site_occupancy
_atom_site_site_symmetry_multiplicity
_atom_site_calc_flag
_atom_site_refinement_flags
Sn1 Sn 0.18784(5) 0.15911(3) 0.24928(2) 0.02175(15) Uani 1 4 d .
Cl1 Cl 0.01888(18) 0.06330(10) 0.20986(9) 0.0334(4) Uani 1 4 d .
Cl2 Cl 0.15291(17) 0.16859(11) 0.35896(8) 0.0309(4) Uani 1 4 d .
S1 S 0.23931(16) 0.15936(10) 0.11739(8) 0.0233(4) Uani 1 4 d .
S21 S 0.40834(18) 0.27452(10) 0.27780(8) 0.0243(4) Uani 1 4 d .
O41 O 0.1754(8) 0.6137(4) 0.6323(3) 0.066(2) Uani 1 4 d .
C1 C 0.0785(7) 0.2577(4) 0.2066(3) 0.0212(15) Uani 1 4 d .
C2 C 0.0054(7) 0.2992(4) 0.2424(3) 0.0257(16) Uani 1 4 d .
C3 C -0.0753(7) 0.3627(4) 0.2179(4) 0.0298(17) Uani 1 4 d .
C4 C -0.0824(7) 0.3833(4) 0.1546(4) 0.0267(16) Uani 1 4 d .
C5 C -0.0073(6) 0.3422(4) 0.1172(3) 0.0225(14) Uani 1 4 d .
C6 C -0.0214(7) 0.3713(4) 0.0539(3) 0.0270(16) Uani 1 4 d .
C7 C 0.0498(7) 0.3388(5) 0.0123(4) 0.0340(17) Uani 1 4 d .
C8 C 0.1333(7) 0.2752(4) 0.0340(4) 0.0315(17) Uani 1 4 d .
C9 C 0.1469(7) 0.2455(4) 0.0958(3) 0.0245(15) Uani 1 4 d .
C10 C 0.0755(6) 0.2786(4) 0.1408(3) 0.0212(14) Uani 1 4 d .
C11 C -0.1600(7) 0.4456(4) 0.1132(4) 0.0296(17) Uani 1 4 d .
C12 C -0.1236(8) 0.4364(4) 0.0456(4) 0.0327(18) Uani 1 4 d .
C13 C 0.4142(7) 0.1846(4) 0.1274(3) 0.0235(15) Uani 1 4 d .
C14 C 0.5058(7) 0.1236(4) 0.1394(3) 0.0267(16) Uani 1 4 d .
C15 C 0.6426(8) 0.1374(5) 0.1487(4) 0.0361(19) Uani 1 4 d .
C16 C 0.6885(8) 0.2119(5) 0.1446(4) 0.039(2) Uani 1 4 d .
C17 C 0.5988(8) 0.2722(5) 0.1336(4) 0.0362(19) Uani 1 4 d .
C18 C 0.4605(7) 0.2590(4) 0.1252(3) 0.0291(17) Uani 1 4 d .
C21 C 0.3665(6) 0.0906(4) 0.2701(3) 0.0237(15) Uani 1 4 d .
C22 C 0.3541(7) 0.0132(4) 0.2641(3) 0.0271(16) Uani 1 4 d .
C23 C 0.4650(7) -0.0390(4) 0.2812(3) 0.0278(16) Uani 1 4 d .
C24 C 0.5906(7) -0.0087(4) 0.3053(3) 0.0243(15) Uani 1 4 d .
C25 C 0.6054(7) 0.0710(4) 0.3089(3) 0.0213(15) Uani 1 4 d .
C26 C 0.7410(7) 0.0936(4) 0.3318(3) 0.0292(17) Uani 1 4 d .
C27 C 0.7733(7) 0.1696(5) 0.3364(4) 0.0340(18) Uani 1 4 d .
C28 C 0.6687(7) 0.2241(5) 0.3194(4) 0.0317(17) Uani 1 4 d .
C29 C 0.5353(7) 0.2031(4) 0.2993(3) 0.0246(15) Uani 1 4 d .
C30 C 0.4971(7) 0.1242(4) 0.2924(3) 0.0210(14) Uani 1 4 d .
C31 C 0.7259(7) -0.0453(5) 0.3316(4) 0.0329(18) Uani 1 4 d .
C32 C 0.8281(7) 0.0224(4) 0.3450(4) 0.0332(18) Uani 1 4 d .
C33 C 0.3982(8) 0.3188(4) 0.3533(4) 0.0295(17) Uani 1 4 d .
C34 C 0.3202(9) 0.3847(5) 0.3485(4) 0.040(2) Uani 1 4 d .
C35 C 0.3104(10) 0.4233(5) 0.4052(4) 0.049(2) Uani 1 4 d .
C36 C 0.3782(10) 0.3966(5) 0.4645(4) 0.048(2) Uani 1 4 d .
C37 C 0.4530(10) 0.3301(5) 0.4679(4) 0.046(2) Uani 1 4 d .
C38 C 0.4624(8) 0.2905(5) 0.4127(4) 0.0383(19) Uani 1 4 d .
C42 C 0.2550(11) 0.5648(6) 0.6015(5) 0.066(3) Uani 1 4 d .
C43 C 0.2040(15) 0.5690(9) 0.5310(6) 0.101(5) Uani 1 4 d .
C44 C 0.097(2) 0.6221(14) 0.5247(9) 0.235(16) Uani 1 4 d .
C45 C 0.0583(14) 0.6297(11) 0.5859(9) 0.138(8) Uani 1 4 d .
C46 C 0.5633(18) 0.5612(18) -0.0050(8) 0.210(16) Uani 1 4 d .
C47 C 0.5045(10) 0.5382(7) 0.0488(4) 0.059(3) Uani 1 4 d .
C48 C 0.4840(14) 0.4469(9) 0.0566(8) 0.098(5) Uani 1 4 d .
H2 H 0.00926 0.28446 0.28605 0.0309 Uiso 1 4 calc R
H3 H -0.12356 0.39053 0.24452 0.0358 Uiso 1 4 calc R
H7 H 0.04317 0.35847 -0.03018 0.0408 Uiso 1 4 calc R
H8 H 0.18198 0.25194 0.00518 0.0378 Uiso 1 4 calc R
H11A H -0.13248 0.49674 0.13164 0.0355 Uiso 1 4 calc R
H11B H -0.25871 0.43939 0.11006 0.0355 Uiso 1 4 calc R
H12A H -0.20506 0.42353 0.01236 0.0392 Uiso 1 4 calc R
H12B H -0.08339 0.48414 0.03269 0.0392 Uiso 1 4 calc R
H14 H 0.47345 0.07272 0.14102 0.0321 Uiso 1 4 calc R
H15 H 0.70531 0.09627 0.15783 0.0433 Uiso 1 4 calc R
H16 H 0.78282 0.22135 0.14945 0.0466 Uiso 1 4 calc R
H17 H 0.63152 0.32301 0.13164 0.0434 Uiso 1 4 calc R
H18 H 0.39836 0.30053 0.11809 0.0349 Uiso 1 4 calc R
H22 H 0.26661 -0.00744 0.24761 0.0326 Uiso 1 4 calc R
H23 H 0.45203 -0.09266 0.27607 0.0333 Uiso 1 4 calc R
H27 H 0.86469 0.18549 0.3507 0.0408 Uiso 1 4 calc R
H28 H 0.69123 0.27694 0.32196 0.0380 Uiso 1 4 calc R
H31A H 0.75048 -0.0812 0.29964 0.0395 Uiso 1 4 calc R
H31B H 0.72414 -0.07367 0.37203 0.0395 Uiso 1 4 calc R
H32A H 0.8791 0.02156 0.39039 0.0399 Uiso 1 4 calc R
H32B H 0.89313 0.02004 0.31578 0.0399 Uiso 1 4 calc R
H34 H 0.27447 0.4033 0.30744 0.0475 Uiso 1 4 calc R
H35 H 0.25652 0.46819 0.40286 0.0583 Uiso 1 4 calc R
H36 H 0.37345 0.42387 0.50292 0.0578 Uiso 1 4 calc R
H37 H 0.49851 0.31132 0.50893 0.0547 Uiso 1 4 calc R
H38 H 0.51266 0.24424 0.41543 0.0459 Uiso 1 4 calc R
H42A H 0.24913 0.51154 0.61656 0.0790 Uiso 1 4 calc R
H42B H 0.35102 0.58105 0.6124 0.0790 Uiso 1 4 calc R
H43A H 0.27523 0.58738 0.50871 0.1210 Uiso 1 4 calc R
H43B H 0.17097 0.51853 0.51306 0.1210 Uiso 1 4 calc R
H44A H 0.01893 0.60427 0.49157 0.2821 Uiso 1 4 calc R
H44B H 0.12647 0.6724 0.51087 0.2821 Uiso 1 4 calc R
H45A H 0.02591 0.68222 0.59154 0.1655 Uiso 1 4 calc R
H45B H -0.01464 0.59297 0.58929 0.1655 Uiso 1 4 calc R

loop_
_atom_site_aniso_label
_atom_site_aniso_U_11
_atom_site_aniso_U_22
_atom_site_aniso_U_33
_atom_site_aniso_U_12
_atom_site_aniso_U_13
_atom_site_aniso_U_23
Sn1 0.0187(2) 0.0213(3) 0.0254(3) 0.0021(2) 0.00497(17) 0.0024(2)
Cl1 0.0250(9) 0.0288(10) 0.0444(11) -0.0045(8) 0.0027(8) 0.0013(9)
Cl2 0.0276(9) 0.0393(11) 0.0274(9) 0.0058(8) 0.0094(7) 0.0046(8)
S1 0.0202(8) 0.0215(9) 0.0282(9) 0.0019(7) 0.0046(7) -0.0004(8)
S21 0.0248(9) 0.0215(9) 0.0261(9) 0.0011(7) 0.0040(7) 0.0004(7)
O41 0.077(5) 0.058(5) 0.066(5) -0.014(4) 0.021(4) -0.015(4)
C1 0.021(3) 0.019(3) 0.022(3) -0.002(3) -0.000(3) 0.003(3)
C2 0.023(4) 0.030(4) 0.027(4) 0.006(3) 0.010(3) 0.005(3)
C3 0.022(4) 0.033(4) 0.035(4) -0.001(3) 0.007(3) -0.003(3)
C4 0.018(4) 0.022(4) 0.039(4) -0.003(3) 0.002(3) 0.003(3)
C5 0.012(3) 0.029(4) 0.026(3) 0.000(3) 0.003(3) -0.000(3)
C6 0.028(4) 0.027(4) 0.025(4) -0.003(3) 0.004(3) 0.003(3)
C7 0.033(4) 0.039(4) 0.028(4) -0.002(4) 0.003(3) 0.008(4)
C8 0.031(4) 0.034(4) 0.030(4) -0.001(3) 0.006(3) 0.007(3)
C9 0.020(4) 0.024(4) 0.027(4) 0.003(3) -0.001(3) -0.004(3)
C10 0.011(3) 0.026(4) 0.025(4) -0.000(3) -0.001(3) -0.003(3)
C11 0.021(4) 0.023(4) 0.043(4) 0.007(3) 0.004(3) 0.008(3)
C12 0.030(4) 0.032(4) 0.033(4) 0.008(3) -0.001(3) 0.008(3)
C13 0.024(4) 0.030(4) 0.019(3) -0.003(3) 0.012(3) -0.004(3)
C14 0.026(4) 0.024(4) 0.030(4) 0.001(3) 0.005(3) 0.001(3)
C15 0.027(4) 0.045(5) 0.037(4) 0.006(3) 0.006(3) 0.001(4)
C16 0.029(4) 0.049(5) 0.040(5) -0.000(4) 0.012(4) -0.007(4)
C17 0.030(4) 0.039(5) 0.039(5) -0.008(4) 0.004(4) -0.009(4)
C18 0.030(4) 0.026(4) 0.031(4) 0.001(3) 0.007(3) 0.001(3)
C21 0.011(3) 0.034(4) 0.025(4) 0.007(3) 0.001(3) -0.003(3)
C22 0.024(4) 0.027(4) 0.030(4) 0.004(3) 0.006(3) 0.005(3)
C23 0.038(4) 0.021(4) 0.027(4) 0.004(3) 0.011(3) 0.001(3)
C24 0.024(4) 0.029(4) 0.021(4) 0.009(3) 0.008(3) 0.006(3)
C25 0.019(3) 0.023(4) 0.021(3) 0.006(3) 0.002(3) 0.004(3)
C26 0.031(4) 0.033(4) 0.025(4) 0.006(3) 0.010(3) 0.010(3)
C27 0.017(4) 0.046(5) 0.038(4) -0.004(3) 0.002(3) -0.005(4)
C28 0.027(4) 0.034(4) 0.033(4) -0.004(3) 0.005(3) -0.003(3)
C29 0.030(4) 0.023(4) 0.024(4) 0.001(3) 0.012(3) 0.005(3)
C30 0.023(4) 0.026(4) 0.016(3) 0.005(3) 0.006(3) 0.007(3)
C31 0.029(4) 0.041(5) 0.028(4) 0.011(3) 0.004(3) 0.002(3)
C32 0.028(4) 0.040(5) 0.033(4) 0.008(3) 0.008(3) 0.008(4)
C33 0.034(4) 0.025(4) 0.028(4) -0.003(3) 0.005(3) 0.002(3)
C34 0.054(5) 0.031(5) 0.035(4) 0.013(4) 0.010(4) 0.006(4)
C35 0.078(7) 0.039(5) 0.036(5) 0.019(5) 0.028(5) 0.001(4)
C36 0.075(7) 0.045(5) 0.028(4) 0.003(5) 0.019(4) -0.007(4)
C37 0.070(6) 0.045(5) 0.023(4) 0.010(5) 0.014(4) 0.003(4)
C38 0.045(5) 0.034(5) 0.038(5) 0.009(4) 0.013(4) 0.007(4)
C42 0.071(7) 0.048(6) 0.072(7) 0.017(5) -0.001(6) -0.008(5)
C43 0.113(12) 0.114(12) 0.074(9) 0.032(9) 0.015(8) -0.014(8)
C44 0.27(3) 0.28(3) 0.106(14) 0.23(3) -0.069(16) -0.065(16)
C45 0.059(9) 0.183(17) 0.158(16) 0.034(10) -0.009(10) -0.103(14)
C46 0.109(14) 0.45(4) 0.082(11) 0.13(2) 0.055(10) 0.163(19)
C47 0.046(6) 0.094(8) 0.033(5) 0.012(5) -0.001(4) -0.006(5)
C48 0.079(10) 0.119(12) 0.099(11) -0.026(8) 0.029(8) -0.041(10)

loop_
_atom_type_symbol
_atom_type_description
_atom_type_scat_dispersion_real
_atom_type_scat_dispersion_imag
_atom_type_scat_source
C C 0.0033 0.0016
;
International Tables for Crystallography
(Vol. C, Tables 4.2.6.8 and 6.1.1.4)
;
H H 0.0000 0.0000
;
International Tables for Crystallography
(Vol. C, Table 6.1.1.4)
;
O O 0.0106 0.0060
;
International Tables for Crystallography
(Vol. C, Tables 4.2.6.8 and 6.1.1.4)
;
S S 0.1246 0.1234
;
International Tables for Crystallography
(Vol. C, Tables 4.2.6.8 and 6.1.1.4)
;
Sn Sn -0.6537 1.4246
;
International Tables for Crystallography
(Vol. C, Tables 4.2.6.8 and 6.1.1.4)
;
Cl Cl 0.1484 0.1585
;
International Tables for Crystallography
(Vol. C, Tables 4.2.6.8 and 6.1.1.4)
;

loop_
_geom_angle_atom_site_label_1
_geom_angle_atom_site_label_2
_geom_angle_atom_site_label_3
_geom_angle
_geom_angle_publ_flag
_geom_angle_site_symmetry_1
_geom_angle_site_symmetry_3
Cl1 Sn1 Cl2 98.32(7) yes . .
Cl1 Sn1 S1 85.72(6) yes . .
Cl1 Sn1 C1 98.49(17) yes . .
Cl1 Sn1 C21 100.88(19) yes . .
Cl2 Sn1 S1 175.63(6) yes . .
Cl2 Sn1 C1 100.53(19) yes . .
Cl2 Sn1 C21 97.25(19) yes . .
S1 Sn1 C1 77.13(19) yes . .
S1 Sn1 C21 83.55(19) yes . .
C1 Sn1 C21 151.4(3) yes . .
Sn1 S1 C9 93.3(2) yes . .
Sn1 S1 C13 104.6(2) yes . .
C9 S1 C13 105.9(3) yes . .
C29 S21 C33 104.3(3) yes . .
C42 O41 C45 106.0(10) yes . .
Sn1 C1 C2 118.9(5) yes . .
Sn1 C1 C10 121.2(5) yes . .
C2 C1 C10 119.8(6) yes . .
C1 C2 C3 123.4(7) yes . .
C2 C3 C4 118.2(7) yes . .
C3 C4 C5 119.4(6) yes . .
C3 C4 C11 132.0(7) yes . .
C5 C4 C11 108.7(6) yes . .
C4 C5 C6 113.0(6) yes . .
C4 C5 C10 123.6(6) yes . .
C6 C5 C10 123.4(7) yes . .
C5 C6 C7 119.8(6) yes . .
C5 C6 C12 108.0(6) yes . .
C7 C6 C12 132.2(7) yes . .
C6 C7 C8 118.4(7) yes . .
C7 C8 C9 122.5(7) yes . .
S1 C9 C8 120.2(6) yes . .
S1 C9 C10 118.8(5) yes . .
C8 C9 C10 120.6(6) yes . .
C1 C10 C5 115.6(6) yes . .
C1 C10 C9 129.1(6) yes . .
C5 C10 C9 115.3(6) yes . .
C4 C11 C12 105.3(6) yes . .
C6 C12 C11 104.9(6) yes . .
S1 C13 C14 115.6(5) yes . .
S1 C13 C18 124.0(5) yes . .
C14 C13 C18 120.4(6) yes . .
C13 C14 C15 119.9(7) yes . .
C14 C15 C16 119.5(7) yes . .
C15 C16 C17 120.7(7) yes . .
C16 C17 C18 120.1(7) yes . .
C13 C18 C17 119.3(7) yes . .
Sn1 C21 C22 118.7(5) yes . .
Sn1 C21 C30 121.3(5) yes . .
C22 C21 C30 119.9(6) yes . .
C21 C22 C23 123.9(6) yes . .
C22 C23 C24 117.6(6) yes . .
C23 C24 C25 118.9(6) yes . .
C23 C24 C31 132.2(7) yes . .
C25 C24 C31 108.9(6) yes . .
C24 C25 C26 112.4(6) yes . .
C24 C25 C30 124.6(6) yes . .
C26 C25 C30 123.0(6) yes . .
C25 C26 C27 119.8(6) yes . .
C25 C26 C32 108.6(6) yes . .
C27 C26 C32 131.6(7) yes . .
C26 C27 C28 118.8(7) yes . .
C27 C28 C29 122.2(7) yes . .
S21 C29 C28 120.0(6) yes . .
S21 C29 C30 119.0(5) yes . .
C28 C29 C30 120.9(6) yes . .
C21 C30 C25 115.0(6) yes . .
C21 C30 C29 129.7(6) yes . .
C25 C30 C29 115.3(6) yes . .
C24 C31 C32 105.1(6) yes . .
C26 C32 C31 104.7(6) yes . .
S21 C33 C34 115.4(5) yes . .
S21 C33 C38 123.5(6) yes . .
C34 C33 C38 121.1(7) yes . .
C33 C34 C35 118.6(7) yes . .
C34 C35 C36 120.5(8) yes . .
C35 C36 C37 119.7(8) yes . .
C36 C37 C38 120.8(7) yes . .
C33 C38 C37 119.3(8) yes . .
O41 C42 C43 108.8(9) yes . .
C42 C43 C44 103.1(13) yes . .
C43 C44 C45 108.9(15) yes . .
O41 C45 C44 105.3(14) yes . .
C47 C46 C47 88.0(15) yes . 3_665
C47 C46 C48 125.2(19) yes . 3_665
C47 C46 C48 53.3(15) yes 3_665 3_665
C46 C47 C46 92.0(13) yes . 3_665
C46 C47 C48 115.8(15) yes . .
C46 C47 C48 33.0(8) yes 3_665 .
C46 C48 C47 93.7(19) yes 3_665 .
C1 C2 H2 118.279 no . .
C3 C2 H2 118.278 no . .
C2 C3 H3 120.874 no . .
C4 C3 H3 120.882 no . .
C6 C7 H7 120.803 no . .
C8 C7 H7 120.807 no . .
C7 C8 H8 118.750 no . .
C9 C8 H8 118.745 no . .
C4 C11 H11A 110.689 no . .
C4 C11 H11B 110.688 no . .
C12 C11 H11A 110.695 no . .
C12 C11 H11B 110.696 no . .
H11A C11 H11B 108.798 no . .
C6 C12 H12A 110.762 no . .
C6 C12 H12B 110.768 no . .
C11 C12 H12A 110.773 no . .
C11 C12 H12B 110.774 no . .
H12A C12 H12B 108.841 no . .
C13 C14 H14 120.027 no . .
C15 C14 H14 120.041 no . .
C14 C15 H15 120.241 no . .
C16 C15 H15 120.248 no . .
C15 C16 H16 119.634 no . .
C17 C16 H16 119.649 no . .
C16 C17 H17 119.924 no . .
C18 C17 H17 119.946 no . .
C13 C18 H18 120.364 no . .
C17 C18 H18 120.347 no . .
C21 C22 H22 118.069 no . .
C23 C22 H22 118.061 no . .
C22 C23 H23 121.189 no . .
C24 C23 H23 121.198 no . .
C26 C27 H27 120.581 no . .
C28 C27 H27 120.592 no . .
C27 C28 H28 118.912 no . .
C29 C28 H28 118.917 no . .
C24 C31 H31A 110.725 no . .
C24 C31 H31B 110.726 no . .
C32 C31 H31A 110.736 no . .
C32 C31 H31B 110.731 no . .
H31A C31 H31B 108.813 no . .
C26 C32 H32A 110.825 no . .
C26 C32 H32B 110.817 no . .
C31 C32 H32A 110.814 no . .
C31 C32 H32B 110.812 no . .
H32A C32 H32B 108.878 no . .
C33 C34 H34 120.699 no . .
C35 C34 H34 120.707 no . .
C34 C35 H35 119.781 no . .
C36 C35 H35 119.762 no . .
C35 C36 H36 120.161 no . .
C37 C36 H36 120.164 no . .
C36 C37 H37 119.597 no . .
C38 C37 H37 119.607 no . .
C33 C38 H38 120.323 no . .
C37 C38 H38 120.331 no . .
O41 C42 H42A 109.936 no . .
O41 C42 H42B 109.937 no . .
C43 C42 H42A 109.932 no . .
C43 C42 H42B 109.929 no . .
H42A C42 H42B 108.329 no . .
C42 C43 H43A 111.135 no . .
C42 C43 H43B 111.141 no . .
C44 C43 H43A 111.138 no . .
C44 C43 H43B 111.138 no . .
H43A C43 H43B 109.098 no . .
C43 C44 H44A 109.902 no . .
C43 C44 H44B 109.900 no . .
C45 C44 H44A 109.912 no . .
C45 C44 H44B 109.904 no . .
H44A C44 H44B 108.301 no . .
O41 C45 H45A 110.690 no . .
O41 C45 H45B 110.678 no . .
C44 C45 H45A 110.684 no . .
C44 C45 H45B 110.671 no . .
H45A C45 H45B 108.788 no . .

loop_
_geom_bond_atom_site_label_1
_geom_bond_atom_site_label_2
_geom_bond_distance
_geom_bond_publ_flag
_geom_bond_site_symmetry_2
Sn1 Cl1 2.4104(18) yes .
Sn1 Cl2 2.4194(19) yes .
Sn1 S1 2.9368(19) yes .
Sn1 C1 2.140(6) yes .
Sn1 C21 2.132(7) yes .
S1 C9 1.778(7) yes .
S1 C13 1.788(7) yes .
S21 C29 1.777(7) yes .
S21 C33 1.793(8) yes .
O41 C42 1.418(14) yes .
O41 C45 1.397(15) yes .
C1 C2 1.368(10) yes .
C1 C10 1.432(10) yes .
C2 C3 1.409(10) yes .
C3 C4 1.371(11) yes .
C4 C5 1.400(10) yes .
C4 C11 1.509(10) yes .
C5 C6 1.410(10) yes .
C5 C10 1.417(9) yes .
C6 C7 1.367(11) yes .
C6 C12 1.521(10) yes .
C7 C8 1.412(11) yes .
C8 C9 1.384(10) yes .
C9 C10 1.428(10) yes .
C11 C12 1.554(11) yes .
C13 C14 1.399(10) yes .
C13 C18 1.385(10) yes .
C14 C15 1.375(10) yes .
C15 C16 1.391(12) yes .
C16 C17 1.377(11) yes .
C17 C18 1.389(10) yes .
C21 C22 1.362(10) yes .
C21 C30 1.429(9) yes .
C22 C23 1.430(10) yes .
C23 C24 1.370(10) yes .
C24 C25 1.402(10) yes .
C24 C31 1.505(10) yes .
C25 C26 1.409(9) yes .
C25 C30 1.421(9) yes .
C26 C27 1.366(11) yes .
C26 C32 1.514(11) yes .
C27 C28 1.411(10) yes .
C28 C29 1.374(10) yes .
C29 C30 1.431(10) yes .
C31 C32 1.556(11) yes .
C33 C34 1.387(11) yes .
C33 C38 1.377(10) yes .
C34 C35 1.394(12) yes .
C35 C36 1.379(11) yes .
C36 C37 1.379(13) yes .
C37 C38 1.376(12) yes .
C42 C43 1.472(16) yes .
C43 C44 1.41(3) yes .
C44 C45 1.43(3) yes .
C46 C47 1.44(2) yes .
C46 C47 2.02(3) yes 3_665
C46 C48 1.10(2) yes 3_665
C47 C48 1.62(2) yes .
C2 H2 0.950 no .
C3 H3 0.950 no .
C7 H7 0.950 no .
C8 H8 0.950 no .
C11 H11A 0.990 no .
C11 H11B 0.990 no .
C12 H12A 0.990 no .
C12 H12B 0.990 no .
C14 H14 0.950 no .
C15 H15 0.950 no .
C16 H16 0.950 no .
C17 H17 0.950 no .
C18 H18 0.950 no .
C22 H22 0.950 no .
C23 H23 0.950 no .
C27 H27 0.950 no .
C28 H28 0.950 no .
C31 H31A 0.990 no .
C31 H31B 0.990 no .
C32 H32A 0.990 no .
C32 H32B 0.990 no .
C34 H34 0.950 no .
C35 H35 0.950 no .
C36 H36 0.950 no .
C37 H37 0.950 no .
C38 H38 0.950 no .
C42 H42A 0.990 no .
C42 H42B 0.990 no .
C43 H43A 0.990 no .
C43 H43B 0.990 no .
C44 H44A 0.990 no .
C44 H44B 0.990 no .
C45 H45A 0.990 no .
C45 H45B 0.990 no .

loop_
_geom_contact_atom_site_label_1
_geom_contact_atom_site_label_2
_geom_contact_distance
_geom_contact_publ_flag
_geom_contact_site_symmetry_2
Sn1 S21 2.9698(19) no .
Sn1 C29 3.530(7) no .
Cl1 C22 3.451(7) no .
Cl2 C2 3.458(7) no .
S21 C1 3.368(6) no .
S21 C13 3.554(7) no .
S21 C18 3.381(8) no .
S21 C21 3.239(7) no .
C1 C4 2.813(9) no .
C2 C5 2.725(10) no .
C3 C10 2.856(11) no .
C5 C8 2.739(11) no .
C6 C9 2.806(10) no .
C7 C10 2.870(10) no .
C8 C13 3.478(9) no .
C8 C18 3.470(10) no .
C9 C18 3.104(10) no .
C13 C16 2.758(11) no .
C13 C21 3.550(10) no .
C13 C29 3.595(9) no .
C13 C30 3.568(9) no .
C14 C17 2.772(11) no .
C14 C21 3.397(11) no .
C14 C30 3.250(10) no .
C15 C18 2.785(11) no .
C21 C24 2.825(9) no .
C22 C25 2.711(9) no .
C23 C30 2.872(10) no .
C25 C28 2.746(10) no .
C26 C29 2.802(10) no .
C27 C30 2.862(9) no .
C28 C33 3.393(11) no .
C28 C38 3.356(12) no .
C29 C38 3.055(11) no .
C33 C36 2.757(12) no .
C34 C37 2.768(11) no .
C35 C38 2.766(12) no .
C48 C48 3.09(2) no 3_665
O41 C3 3.540(11) no 3_566
O41 C28 3.298(10) no 3_666
C3 O41 3.540(11) no 3_566
C4 C32 3.533(10) no 2_655
C5 C31 3.438(10) no 2_655
C8 C44 3.59(2) no 2_545
C11 C32 3.545(10) no 2_655
C11 C48 3.542(15) no 1_455
C13 C37 3.479(11) no 4_554
C17 C48 3.536(17) no .
C23 C48 3.365(17) no 2_645
C24 C47 3.509(13) no 2_645
C24 C48 3.254(18) no 2_645
C25 C47 3.460(13) no 2_645
C28 O41 3.298(10) no 3_666
C31 C5 3.438(10) no 2_645
C31 C48 3.486(18) no 2_645
C32 C4 3.533(10) no 2_645
C32 C11 3.545(10) no 2_645
C37 C13 3.479(11) no 4_555
C44 C8 3.59(2) no 2_555
C47 C24 3.509(13) no 2_655
C47 C25 3.460(13) no 2_655
C48 C11 3.542(15) no 1_655
C48 C17 3.536(17) no .
C48 C23 3.365(17) no 2_655
C48 C24 3.254(18) no 2_655
C48 C31 3.486(18) no 2_655
Sn1 H2 3.0372 no .
Sn1 H22 3.0177 no .
Cl1 H22 2.7536 no .
Cl2 H2 2.7639 no .
S1 H8 2.8271 no .
S1 H14 2.7624 no .
S1 H18 2.9404 no .
S21 H18 3.3831 no .
S21 H28 2.8131 no .
S21 H34 2.7617 no .
S21 H38 2.9257 no .
O41 H43A 3.0201 no .
O41 H43B 3.0084 no .
O41 H44A 3.0651 no .
O41 H44B 2.7089 no .
C1 H3 3.2949 no .
C2 H34 3.3184 no .
C3 H11A 2.9481 no .
C3 H11B 2.9410 no .
C4 H2 3.2360 no .
C4 H12A 3.0821 no .
C4 H12B 3.1170 no .
C5 H3 3.2591 no .
C5 H7 3.2687 no .
C5 H11A 3.0219 no .
C5 H11B 3.0296 no .
C5 H12A 3.0105 no .
C5 H12B 3.0578 no .
C6 H8 3.2383 no .
C6 H11A 3.0859 no .
C6 H11B 3.1212 no .
C7 H12A 2.9675 no .
C7 H12B 2.9460 no .
C8 H18 2.9199 no .
C9 H7 3.3032 no .
C9 H18 2.6620 no .
C10 H2 3.2740 no .
C10 H8 3.2929 no .
C10 H18 3.4116 no .
C11 H3 2.8849 no .
C12 H7 2.8922 no .
C13 H8 3.3194 no .
C13 H15 3.2619 no .
C13 H17 3.2528 no .
C14 H16 3.2447 no .
C14 H18 3.2745 no .
C15 H17 3.2614 no .
C16 H14 3.2497 no .
C16 H18 3.2556 no .
C17 H15 3.2614 no .
C18 H8 3.3727 no .
C18 H14 3.2705 no .
C18 H16 3.2530 no .
C21 H14 3.1485 no .
C21 H23 3.3111 no .
C22 H14 3.2540 no .
C23 H14 3.5607 no .
C23 H31A 2.9203 no .
C23 H31B 2.9661 no .
C24 H22 3.2429 no .
C24 H32A 3.1321 no .
C24 H32B 3.0562 no .
C25 H14 3.5181 no .
C25 H15 3.5666 no .
C25 H23 3.2566 no .
C25 H27 3.2648 no .
C25 H31A 3.0611 no .
C25 H31B 2.9892 no .
C25 H32A 3.0590 no .
C25 H32B 3.0112 no .
C26 H28 3.2417 no .
C26 H31A 3.1332 no .
C26 H31B 3.0566 no .
C27 H32A 2.9356 no .
C27 H32B 2.9479 no .
C28 H38 2.8357 no .
C29 H27 3.2897 no .
C29 H38 2.6101 no .
C30 H14 3.2796 no .
C30 H22 3.2666 no .
C30 H28 3.2925 no .
C30 H38 3.3174 no .
C31 H23 2.8891 no .
C32 H27 2.8710 no .
C33 H28 3.2449 no .
C33 H35 3.2515 no .
C33 H37 3.2339 no .
C34 H2 3.5959 no .
C34 H36 3.2649 no .
C34 H38 3.2637 no .
C35 H37 3.2401 no .
C36 H34 3.2661 no .
C36 H38 3.2527 no .
C37 H35 3.2410 no .
C38 H28 3.3008 no .
C38 H34 3.2647 no .
C38 H36 3.2512 no .
C42 H44A 3.0384 no .
C42 H44B 2.7994 no .
C42 H45A 3.0638 no .
C42 H45B 2.7234 no .
C43 H45A 3.1190 no .
C43 H45B 2.7728 no .
C44 H42A 2.9340 no .
C44 H42B 2.9217 no .
C45 H42A 2.8045 no .
C45 H42B 3.0117 no .
C45 H43A 3.0778 no .
C45 H43B 2.8549 no .
H2 H3 2.3471 no .
H2 H34 3.3424 no .
H3 H11A 3.0067 no .
H3 H11B 3.0063 no .
H7 H8 2.3551 no .
H7 H12A 3.0508 no .
H7 H12B 2.9859 no .
H8 H18 3.0011 no .
H11A H12A 2.7833 no .
H11A H12B 2.2558 no .
H11B H12A 2.2559 no .
H11B H12B 2.7587 no .
H14 H15 2.3289 no .
H15 H16 2.3395 no .
H16 H17 2.3209 no .
H17 H18 2.3434 no .
H22 H23 2.3685 no .
H23 H31A 2.9554 no .
H23 H31B 3.0727 no .
H27 H28 2.3541 no .
H27 H32A 2.9784 no .
H27 H32B 3.0107 no .
H28 H38 2.9909 no .
H31A H32A 2.7465 no .
H31A H32B 2.2607 no .
H31B H32A 2.2605 no .
H31B H32B 2.7998 no .
H34 H35 2.3511 no .
H35 H36 2.3277 no .
H36 H37 2.3252 no .
H37 H38 2.3253 no .
H42A H43A 2.6941 no .
H42A H43B 2.1669 no .
H42A H44A 3.5263 no .
H42A H45B 2.9668 no .
H42B H43A 2.1665 no .
H42B H43B 2.7034 no .
H42B H44B 3.2025 no .
H43A H44A 2.5530 no .
H43A H44B 2.1187 no .
H43B H44A 2.1244 no .
H43B H44B 2.7236 no .
H43B H45B 3.0070 no .
H44A H45A 2.5003 no .
H44A H45B 2.1681 no .
H44B H45A 2.1630 no .
H44B H45B 2.7701 no .
Cl1 H3 3.2751 no 2_545
Cl1 H11A 3.5028 no 2_545
Cl1 H15 3.1789 no 1_455
Cl1 H32B 2.8916 no 1_455
Cl1 H42A 3.5902 no 4_554
Cl2 H7 2.8294 no 4_555
Cl2 H8 3.3417 no 4_555
Cl2 H11A 3.0180 no 2_545
Cl2 H27 2.8923 no 1_455
Cl2 H45A 3.4528 no 3_566
S1 H36 3.3386 no 4_554
S1 H42A 2.9868 no 4_554
S1 H44A 3.2429 no 2_545
S21 H23 3.0539 no 2_655
S21 H31A 3.2408 no 2_655
O41 H2 3.3091 no 3_566
O41 H3 2.7593 no 3_566
O41 H22 3.0478 no 4_555
O41 H27 3.5578 no 3_666
O41 H28 2.4194 no 3_666
C1 H16 3.0441 no 1_455
C1 H31A 3.3175 no 2_655
C2 H16 2.9856 no 1_455
C2 H27 3.5412 no 1_455
C2 H31A 3.4823 no 2_655
C2 H45A 3.5997 no 3_566
C3 H16 3.0617 no 1_455
C3 H17 3.2107 no 1_455
C3 H22 3.1597 no 2_555
C3 H31A 3.5136 no 2_655
C3 H32B 3.4610 no 2_655
C4 H16 3.1309 no 1_455
C4 H17 3.0160 no 1_455
C4 H22 3.5993 no 2_555
C4 H31A 3.3451 no 2_655
C4 H32A 3.4280 no 2_655
C4 H32B 3.0406 no 2_655
C5 H16 3.1625 no 1_455
C5 H31A 3.1141 no 2_655
C5 H31B 3.1792 no 2_655
C5 H32A 3.4058 no 2_655
C5 H32B 3.5069 no 2_655
C6 H12B 3.4112 no 3_565
C6 H31B 3.2277 no 2_655
C6 H32A 3.1040 no 2_655
C7 H12B 3.2740 no 3_565
C7 H27 3.5580 no 4_454
C7 H31B 3.3454 no 2_655
C7 H44B 3.3887 no 2_545
C7 H45A 3.4884 no 2_545
C8 H31B 3.4327 no 2_655
C8 H44A 3.3496 no 2_545
C8 H44B 3.1560 no 2_545
C8 H45A 3.2370 no 2_545
C9 H31B 3.4298 no 2_655
C9 H44A 3.3175 no 2_545
C9 H44B 3.4252 no 2_545
C10 H16 3.1590 no 1_455
C10 H31A 3.1223 no 2_655
C10 H31B 3.3240 no 2_655
C11 H17 3.0827 no 1_455
C11 H22 3.4315 no 2_555
C11 H32A 3.1449 no 2_655
C11 H32B 3.0840 no 2_655
C12 H12B 3.2336 no 3_565
C12 H32A 2.9558 no 2_655
C12 H32A 3.3643 no 4_454
C13 H36 3.1966 no 4_554
C13 H37 2.8057 no 4_554
C14 H36 3.0280 no 4_554
C14 H37 2.9657 no 4_554
C14 H42A 3.4629 no 4_554
C15 H35 3.3783 no 2_645
C15 H37 3.1366 no 4_554
C16 H37 3.1243 no 4_554
C17 H11B 3.3365 no 1_655
C17 H23 3.1429 no 2_655
C17 H37 2.9951 no 4_554
C18 H23 3.3273 no 2_655
C18 H31B 3.4728 no 2_655
C18 H37 2.8418 no 4_554
C22 H3 3.1395 no 2_545
C22 H11A 3.4602 no 2_545
C22 H11B 3.2720 no 2_545
C22 H42A 3.1052 no 4_554
C22 H42B 3.5956 no 4_554
C23 H3 3.5922 no 2_545
C23 H11B 3.4252 no 2_545
C23 H17 3.3001 no 2_645
C23 H42B 3.5863 no 4_554
C24 H34 3.3505 no 2_645
C27 H2 3.4457 no 1_655
C27 H7 3.5218 no 4_655
C27 H45A 3.4407 no 3_666
C31 H18 3.2408 no 2_645
C31 H34 3.0693 no 2_645
C32 H11A 3.0414 no 2_645
C32 H12B 3.3153 no 2_645
C33 H42B 3.0382 no 3_666
C34 H31A 3.1169 no 2_655
C34 H42B 3.3026 no 3_666
C35 H15 3.2920 no 2_655
C35 H42B 3.5137 no 3_666
C35 H43B 3.3569 no .
C35 H45B 3.0238 no 3_566
C36 H8 3.4772 no 4_555
C36 H42B 3.4790 no 3_666
C36 H43A 3.4362 no 3_666
C36 H43B 3.2939 no .
C37 H8 3.3226 no 4_555
C37 H42B 3.2549 no 3_666
C37 H43A 3.0468 no 3_666
C38 H42B 3.0447 no 3_666
C38 H43A 3.5336 no 3_666
C42 H14 3.2507 no 4_555
C42 H22 3.2233 no 4_555
C42 H28 3.1906 no 3_666
C42 H36 3.5855 no .
C43 H35 3.3607 no .
C43 H36 3.1819 no .
C44 H8 3.5675 no 2_555
C45 H2 3.2852 no 3_566
C45 H3 3.5213 no 3_566
C45 H8 3.4927 no 2_555
C45 H27 3.5195 no 3_666
C45 H28 3.2847 no 3_666
C46 H11B 3.4415 no 1_655
C46 H11B 3.3961 no 3_565
C46 H12A 3.3205 no 1_655
C46 H12A 3.5961 no 3_565
C46 H17 3.5937 no 3_665
C46 H18 3.4729 no 3_665
C46 H31B 3.3421 no 4_554
C47 H11B 3.0125 no 1_655
C47 H12A 3.1020 no 3_565
C48 H11B 2.6104 no 1_655
C48 H12A 3.4784 no 1_655
C48 H17 2.9030 no .
C48 H18 3.0714 no .
C48 H23 3.5257 no 2_655
C48 H31B 2.8511 no 2_655
H2 O41 3.3091 no 3_566
H2 C27 3.4457 no 1_455
H2 C45 3.2852 no 3_566
H2 H16 3.4662 no 1_455
H2 H27 2.7941 no 1_455
H2 H28 3.4500 no 1_455
H2 H45A 2.7432 no 3_566
H2 H45B 3.3843 no 3_566
H3 Cl1 3.2751 no 2_555
H3 O41 2.7593 no 3_566
H3 C22 3.1395 no 2_555
H3 C23 3.5922 no 2_555
H3 C45 3.5213 no 3_566
H3 H16 3.5867 no 1_455
H3 H17 3.2757 no 1_455
H3 H22 2.3209 no 2_555
H3 H23 3.2653 no 2_555
H3 H28 3.3723 no 1_455
H3 H45B 3.5079 no 3_566
H7 Cl2 2.8294 no 4_554
H7 C27 3.5218 no 4_454
H7 H11A 3.5495 no 3_565
H7 H12B 2.7809 no 3_565
H7 H27 2.8767 no 4_454
H7 H32A 2.9648 no 4_454
H7 H45A 3.3564 no 2_545
H8 Cl2 3.3417 no 4_554
H8 C36 3.4772 no 4_554
H8 C37 3.3226 no 4_554
H8 C44 3.5675 no 2_545
H8 C45 3.4927 no 2_545
H8 H37 3.3651 no 4_554
H8 H44A 3.2901 no 2_545
H8 H44B 3.3607 no 2_545
H8 H45A 2.8762 no 2_545
H11A Cl1 3.5028 no 2_555
H11A Cl2 3.0180 no 2_555
H11A C22 3.4602 no 2_555
H11A C32 3.0414 no 2_655
H11A H7 3.5495 no 3_565
H11A H22 3.1259 no 2_555
H11A H32A 2.7269 no 2_655
H11A H32B 2.4732 no 2_655
H11B C17 3.3365 no 1_455
H11B C22 3.2720 no 2_555
H11B C23 3.4252 no 2_555
H11B C46 3.4415 no 1_455
H11B C46 3.3961 no 3_565
H11B C47 3.0125 no 1_455
H11B C48 2.6104 no 1_455
H11B H17 2.4034 no 1_455
H11B H22 3.1620 no 2_555
H11B H23 3.4421 no 2_555
H12A C46 3.3205 no 1_455
H12A C46 3.5961 no 3_565
H12A C47 3.1020 no 3_565
H12A C48 3.4784 no 1_455
H12A H32A 3.0301 no 4_454
H12B C6 3.4112 no 3_565
H12B C7 3.2740 no 3_565
H12B C12 3.2336 no 3_565
H12B C32 3.3153 no 2_655
H12B H7 2.7809 no 3_565
H12B H12B 2.4516 no 3_565
H12B H32A 2.4336 no 2_655
H12B H32A 2.9507 no 4_454
H12B H32B 3.4294 no 2_655
H14 C42 3.2507 no 4_554
H14 H35 3.5589 no 2_645
H14 H36 2.8810 no 4_554
H14 H37 3.4981 no 4_554
H14 H42A 2.6590 no 4_554
H14 H42B 2.9655 no 4_554
H15 Cl1 3.1789 no 1_655
H15 C35 3.2920 no 2_645
H15 H34 3.4463 no 2_645
H15 H35 2.6457 no 2_645
H15 H43A 3.5655 no 2_645
H16 C1 3.0441 no 1_655
H16 C2 2.9856 no 1_655
H16 C3 3.0617 no 1_655
H16 C4 3.1309 no 1_655
H16 C5 3.1625 no 1_655
H16 C10 3.1590 no 1_655
H16 H2 3.4662 no 1_655
H16 H3 3.5867 no 1_655
H17 C3 3.2107 no 1_655
H17 C4 3.0160 no 1_655
H17 C11 3.0827 no 1_655
H17 C23 3.3001 no 2_655
H17 C46 3.5937 no 3_665
H17 C48 2.9030 no .
H17 H3 3.2757 no 1_655
H17 H11B 2.4034 no 1_655
H17 H23 2.7129 no 2_655
H17 H37 3.5458 no 4_554
H18 C31 3.2408 no 2_655
H18 C46 3.4729 no 3_665
H18 C48 3.0714 no .
H18 H23 3.0579 no 2_655
H18 H31A 3.2595 no 2_655
H18 H31B 2.5508 no 2_655
H18 H37 3.3343 no 4_554
H22 O41 3.0478 no 4_554
H22 C3 3.1597 no 2_545
H22 C4 3.5993 no 2_545
H22 C11 3.4315 no 2_545
H22 C42 3.2233 no 4_554
H22 H3 2.3209 no 2_545
H22 H11A 3.1259 no 2_545
H22 H11B 3.1620 no 2_545
H22 H42A 2.7366 no 4_554
H22 H42B 3.3968 no 4_554
H23 S21 3.0539 no 2_645
H23 C17 3.1429 no 2_645
H23 C18 3.3273 no 2_645
H23 C48 3.5257 no 2_645
H23 H3 3.2653 no 2_545
H23 H11B 3.4421 no 2_545
H23 H17 2.7129 no 2_645
H23 H18 3.0579 no 2_645
H23 H28 3.2120 no 2_645
H23 H34 3.5711 no 2_645
H23 H42B 3.3995 no 4_554
H27 Cl2 2.8923 no 1_655
H27 O41 3.5578 no 3_666
H27 C2 3.5412 no 1_655
H27 C7 3.5580 no 4_655
H27 C45 3.5195 no 3_666
H27 H2 2.7941 no 1_655
H27 H7 2.8767 no 4_655
H27 H45A 2.7359 no 3_666
H28 O41 2.4194 no 3_666
H28 C42 3.1906 no 3_666
H28 C45 3.2847 no 3_666
H28 H2 3.4500 no 1_655
H28 H3 3.3723 no 1_655
H28 H23 3.2120 no 2_655
H28 H42B 2.9155 no 3_666
H28 H45A 3.1344 no 3_666
H31A S21 3.2408 no 2_645
H31A C1 3.3175 no 2_645
H31A C2 3.4823 no 2_645
H31A C3 3.5136 no 2_645
H31A C4 3.3451 no 2_645
H31A C5 3.1141 no 2_645
H31A C10 3.1223 no 2_645
H31A C34 3.1169 no 2_645
H31A H18 3.2595 no 2_645
H31A H34 2.2386 no 2_645
H31B C5 3.1792 no 2_645
H31B C6 3.2277 no 2_645
H31B C7 3.3454 no 2_645
H31B C8 3.4327 no 2_645
H31B C9 3.4298 no 2_645
H31B C10 3.3240 no 2_645
H31B C18 3.4728 no 2_645
H31B C46 3.3421 no 4_555
H31B C48 2.8511 no 2_645
H31B H18 2.5508 no 2_645
H32A C4 3.4280 no 2_645
H32A C5 3.4058 no 2_645
H32A C6 3.1040 no 2_645
H32A C11 3.1449 no 2_645
H32A C12 2.9558 no 2_645
H32A C12 3.3643 no 4_655
H32A H7 2.9648 no 4_655
H32A H11A 2.7269 no 2_645
H32A H12A 3.0301 no 4_655
H32A H12B 2.4336 no 2_645
H32A H12B 2.9507 no 4_655
H32B Cl1 2.8916 no 1_655
H32B C3 3.4610 no 2_645
H32B C4 3.0406 no 2_645
H32B C5 3.5069 no 2_645
H32B C11 3.0840 no 2_645
H32B H11A 2.4732 no 2_645
H32B H12B 3.4294 no 2_645
H32B H34 3.4579 no 2_645
H34 C24 3.3505 no 2_655
H34 C31 3.0693 no 2_655
H34 H15 3.4463 no 2_655
H34 H23 3.5711 no 2_655
H34 H31A 2.2386 no 2_655
H34 H32B 3.4579 no 2_655
H35 C15 3.3783 no 2_655
H35 C43 3.3607 no .
H35 H14 3.5589 no 2_655
H35 H15 2.6457 no 2_655
H35 H43A 3.0312 no .
H35 H43B 2.7868 no .
H35 H45B 2.7007 no 3_566
H36 S1 3.3386 no 4_555
H36 C13 3.1966 no 4_555
H36 C14 3.0280 no 4_555
H36 C42 3.5855 no .
H36 C43 3.1819 no .
H36 H14 2.8810 no 4_555
H36 H42A 3.3055 no .
H36 H43A 3.0337 no .
H36 H43B 2.6713 no .
H37 C13 2.8057 no 4_555
H37 C14 2.9657 no 4_555
H37 C15 3.1366 no 4_555
H37 C16 3.1243 no 4_555
H37 C17 2.9951 no 4_555
H37 C18 2.8418 no 4_555
H37 H8 3.3651 no 4_555
H37 H14 3.4981 no 4_555
H37 H17 3.5458 no 4_555
H37 H18 3.3343 no 4_555
H37 H43A 2.9724 no 3_666
H38 H42B 3.4475 no 3_666
H42A Cl1 3.5902 no 4_555
H42A S1 2.9868 no 4_555
H42A C14 3.4629 no 4_555
H42A C22 3.1052 no 4_555
H42A H14 2.6590 no 4_555
H42A H22 2.7366 no 4_555
H42A H36 3.3055 no .
H42B C22 3.5956 no 4_555
H42B C23 3.5863 no 4_555
H42B C33 3.0382 no 3_666
H42B C34 3.3026 no 3_666
H42B C35 3.5137 no 3_666
H42B C36 3.4790 no 3_666
H42B C37 3.2549 no 3_666
H42B C38 3.0447 no 3_666
H42B H14 2.9655 no 4_555
H42B H22 3.3968 no 4_555
H42B H23 3.3995 no 4_555
H42B H28 2.9155 no 3_666
H42B H38 3.4475 no 3_666
H43A C36 3.4362 no 3_666
H43A C37 3.0468 no 3_666
H43A C38 3.5336 no 3_666
H43A H15 3.5655 no 2_655
H43A H35 3.0312 no .
H43A H36 3.0337 no .
H43A H37 2.9724 no 3_666
H43B C35 3.3569 no .
H43B C36 3.2939 no .
H43B H35 2.7868 no .
H43B H36 2.6713 no .
H43B H43B 3.4406 no 3_566
H43B H44A 2.8643 no 3_566
H43B H45B 3.0877 no 3_566
H44A S1 3.2429 no 2_555
H44A C8 3.3496 no 2_555
H44A C9 3.3175 no 2_555
H44A H8 3.2901 no 2_555
H44A H43B 2.8643 no 3_566
H44B C7 3.3887 no 2_555
H44B C8 3.1560 no 2_555
H44B C9 3.4252 no 2_555
H44B H8 3.3607 no 2_555
H45A Cl2 3.4528 no 3_566
H45A C2 3.5997 no 3_566
H45A C7 3.4884 no 2_555
H45A C8 3.2370 no 2_555
H45A C27 3.4407 no 3_666
H45A H2 2.7432 no 3_566
H45A H7 3.3564 no 2_555
H45A H8 2.8762 no 2_555
H45A H27 2.7359 no 3_666
H45A H28 3.1344 no 3_666
H45B C35 3.0238 no 3_566
H45B H2 3.3843 no 3_566
H45B H3 3.5079 no 3_566
H45B H35 2.7007 no 3_566
H45B H43B 3.0877 no 3_566

loop_
_geom_torsion_atom_site_label_1
_geom_torsion_atom_site_label_2
_geom_torsion_atom_site_label_3
_geom_torsion_atom_site_label_4
_geom_torsion
_geom_torsion_publ_flag
_geom_torsion_site_symmetry_1
_geom_torsion_site_symmetry_3
_geom_torsion_site_symmetry_4
Cl1 Sn1 S1 C9 102.04(7) no . . .
Cl1 Sn1 S1 C13 -150.62(8) no . . .
Cl1 Sn1 C1 C2 94.2(4) no . . .
Cl1 Sn1 C1 C10 -82.8(4) no . . .
Cl1 Sn1 C21 C22 -5.5(5) no . . .
Cl1 Sn1 C21 C30 176.9(4) no . . .
Cl2 Sn1 C1 C2 -6.0(4) no . . .
Cl2 Sn1 C1 C10 177.0(4) no . . .
Cl2 Sn1 C21 C22 94.4(4) no . . .
Cl2 Sn1 C21 C30 -83.2(5) no . . .
S1 Sn1 C1 C2 177.8(4) no . . .
S1 Sn1 C1 C10 0.8(4) no . . .
C1 Sn1 S1 C9 2.31(18) no . . .
C1 Sn1 S1 C13 109.66(19) no . . .
S1 Sn1 C21 C22 -89.9(4) no . . .
S1 Sn1 C21 C30 92.5(4) no . . .
C21 Sn1 S1 C9 -156.49(19) no . . .
C21 Sn1 S1 C13 -49.1(2) no . . .
C1 Sn1 C21 C22 -137.4(5) no . . .
C1 Sn1 C21 C30 45.0(8) no . . .
C21 Sn1 C1 C2 -133.5(5) no . . .
C21 Sn1 C1 C10 49.5(7) no . . .
Sn1 S1 C9 C8 -178.8(4) no . . .
Sn1 S1 C9 C10 -5.5(4) no . . .
Sn1 S1 C13 C14 87.3(4) no . . .
Sn1 S1 C13 C18 -91.4(5) no . . .
C9 S1 C13 C14 -174.9(4) no . . .
C9 S1 C13 C18 6.4(6) no . . .
C13 S1 C9 C8 74.9(5) no . . .
C13 S1 C9 C10 -111.7(5) no . . .
C29 S21 C33 C34 170.5(5) no . . .
C29 S21 C33 C38 -9.4(7) no . . .
C33 S21 C29 C28 -70.6(6) no . . .
C33 S21 C29 C30 112.4(5) no . . .
C42 O41 C45 C44 -26.7(13) no . . .
C45 O41 C42 C43 16.2(12) no . . .
Sn1 C1 C2 C3 -176.8(4) no . . .
Sn1 C1 C10 C5 176.2(3) no . . .
Sn1 C1 C10 C9 -5.6(9) no . . .
C2 C1 C10 C5 -0.7(8) no . . .
C2 C1 C10 C9 177.5(6) no . . .
C10 C1 C2 C3 0.3(9) no . . .
C1 C2 C3 C4 0.9(10) no . . .
C2 C3 C4 C5 -1.6(9) no . . .
C2 C3 C4 C11 178.3(6) no . . .
C3 C4 C5 C6 -178.2(5) no . . .
C3 C4 C5 C10 1.1(10) no . . .
C3 C4 C11 C12 -179.3(7) no . . .
C5 C4 C11 C12 0.6(7) no . . .
C11 C4 C5 C6 1.9(7) no . . .
C11 C4 C5 C10 -178.8(5) no . . .
C4 C5 C6 C7 177.7(5) no . . .
C4 C5 C6 C12 -3.7(7) no . . .
C4 C5 C10 C1 0.1(9) no . . .
C4 C5 C10 C9 -178.4(5) no . . .
C6 C5 C10 C1 179.3(5) no . . .
C6 C5 C10 C9 0.8(9) no . . .
C10 C5 C6 C7 -1.6(10) no . . .
C10 C5 C6 C12 177.0(5) no . . .
C5 C6 C7 C8 1.6(10) no . . .
C5 C6 C12 C11 3.8(7) no . . .
C7 C6 C12 C11 -177.8(7) no . . .
C12 C6 C7 C8 -176.7(6) no . . .
C6 C7 C8 C9 -0.9(10) no . . .
C7 C8 C9 S1 173.3(6) no . . .
C7 C8 C9 C10 0.1(10) no . . .
S1 C9 C10 C1 8.4(9) no . . .
S1 C9 C10 C5 -173.4(4) no . . .
C8 C9 C10 C1 -178.3(6) no . . .
C8 C9 C10 C5 -0.1(9) no . . .
C4 C11 C12 C6 -2.6(6) no . . .
S1 C13 C14 C15 -179.1(4) no . . .
S1 C13 C18 C17 -179.9(4) no . . .
C14 C13 C18 C17 1.5(10) no . . .
C18 C13 C14 C15 -0.3(10) no . . .
C13 C14 C15 C16 -1.5(11) no . . .
C14 C15 C16 C17 2.3(12) no . . .
C15 C16 C17 C18 -1.1(12) no . . .
C16 C17 C18 C13 -0.7(11) no . . .
Sn1 C21 C22 C23 -175.2(4) no . . .
Sn1 C21 C30 C25 175.4(4) no . . .
Sn1 C21 C30 C29 -5.9(10) no . . .
C22 C21 C30 C25 -2.2(9) no . . .
C22 C21 C30 C29 176.5(6) no . . .
C30 C21 C22 C23 2.4(11) no . . .
C21 C22 C23 C24 0.3(11) no . . .
C22 C23 C24 C25 -3.1(10) no . . .
C22 C23 C24 C31 175.7(6) no . . .
C23 C24 C25 C26 -177.3(6) no . . .
C23 C24 C25 C30 3.4(11) no . . .
C23 C24 C31 C32 175.3(7) no . . .
C25 C24 C31 C32 -5.8(7) no . . .
C31 C24 C25 C26 3.6(8) no . . .
C31 C24 C25 C30 -175.6(6) no . . .
C24 C25 C26 C27 178.0(6) no . . .
C24 C25 C26 C32 0.3(8) no . . .
C24 C25 C30 C21 -0.7(10) no . . .
C24 C25 C30 C29 -179.6(6) no . . .
C26 C25 C30 C21 -179.9(6) no . . .
C26 C25 C30 C29 1.2(10) no . . .
C30 C25 C26 C27 -2.7(11) no . . .
C30 C25 C26 C32 179.6(6) no . . .
C25 C26 C27 C28 1.6(11) no . . .
C25 C26 C32 C31 -3.9(8) no . . .
C27 C26 C32 C31 178.7(8) no . . .
C32 C26 C27 C28 178.8(7) no . . .
C26 C27 C28 C29 0.9(11) no . . .
C27 C28 C29 S21 -179.4(6) no . . .
C27 C28 C29 C30 -2.4(11) no . . .
S21 C29 C30 C21 -0.4(10) no . . .
S21 C29 C30 C25 178.3(4) no . . .
C28 C29 C30 C21 -177.4(6) no . . .
C28 C29 C30 C25 1.3(10) no . . .
C24 C31 C32 C26 5.8(7) no . . .
S21 C33 C34 C35 -178.5(5) no . . .
S21 C33 C38 C37 177.5(5) no . . .
C34 C33 C38 C37 -2.4(12) no . . .
C38 C33 C34 C35 1.4(12) no . . .
C33 C34 C35 C36 0.8(13) no . . .
C34 C35 C36 C37 -1.9(14) no . . .
C35 C36 C37 C38 1.0(14) no . . .
C36 C37 C38 C33 1.2(13) no . . .
O41 C42 C43 C44 0.9(12) no . . .
C42 C43 C44 C45 -17.6(19) no . . .
C43 C44 C45 O41 28(2) no . . .
C47 C46 C47 C46 0.0(10) no . 3_665 3_665
C47 C46 C47 C48 138.2(16) no . 3_665 3_665
C47 C46 C47 C46 0.0(7) no 3_665 . 3_665
C47 C46 C47 C48 23.8(10) no 3_665 . .
C47 C46 C48 C47 -55(3) no . 3_665 3_665
C48 C46 C47 C46 41(3) no 3_665 . 3_665
C48 C46 C47 C48 65(3) no 3_665 . .
C47 C46 C48 C47 0.0(4) no 3_665 3_665 3_665
C48 C46 C47 C46 -138.2(14) no 3_665 3_665 3_665
C48 C46 C47 C48 0.0(10) no 3_665 3_665 3_665
C46 C47 C48 C46 -47.7(13) no . . 3_665
C46 C47 C48 C46 -0.0(10) no 3_665 . 3_665
